data_4309599
loop_
_publ_author_name
'Catelijne H. M. Amijs'
'Alexsandro Berger'
'Fouad Soulimani'
'Tom Visser'
'Gerard P. M. van Klink'
'Martin Lutz'
'Anthony L. Spek'
'Gerard van Koten'

_publ_contact_author_address
; Bijvoet Center for Biomolecular Research
  Dep. Crystal and Structural Chemistry
  Utrecht University
  Padualaan 8
  3584 CH Utrecht
  The Netherlands
;
_publ_contact_author_email m.lutz@chem.uu.nl
_publ_contact_author_fax '[+31] 30 2533940'
_publ_contact_author_name 'Martin Lutz'
_publ_contact_author_phone '[+31] 30 2533902'
_publ_section_title
;
Neutral Pyridyl-Functionalized C,N-ortho-Chelated Aminoaryl Platinum(II)
Corner Building Blocks for Application in Coordination Reactions
;
_journal_name_full 'Inorganic Chemistry'
_journal_page_first 6567
_journal_page_last 6578
_journal_paper_doi 10.1021/ic050697v
_journal_volume 44
_journal_year 2005
_chemical_formula_moiety 'C28 H30 N4 Pt'
_chemical_formula_sum 'C28 H30 N4 Pt'
_chemical_formula_weight 617.65
_chemical_name_systematic
; 
 ? 
;
_space_group_IT_number 2
_symmetry_cell_setting triclinic
_symmetry_space_group_name_Hall '-P 1'
_symmetry_space_group_name_H-M 'P -1'
_atom_sites_solution_hydrogens geom
_atom_sites_solution_primary direct
_atom_sites_solution_secondary difmap
_audit_creation_method SHELXL-97
_cell_angle_alpha 98.903(7)
_cell_angle_beta 103.582(6)
_cell_angle_gamma 92.374(10)
_cell_formula_units_Z 2
_cell_length_a 9.1884(10)
_cell_length_b 10.7555(17)
_cell_length_c 12.6573(10)
_cell_measurement_reflns_used 42
_cell_measurement_temperature 150(2)
_cell_measurement_theta_max 13.25
_cell_measurement_theta_min 3.17
_cell_volume 1197.3(3)
_computing_cell_refinement Dirax
_computing_data_collection 'Nonius COLLECT'
_computing_data_reduction 'EvalCCD, Sadabs'
_computing_structure_refinement 'SHELXL-97 (Sheldrick, 1997)'
_computing_structure_solution 'DIRDIF-99 (Beurskens et al., 1999)'
_diffrn_ambient_temperature 150(2)
_diffrn_measured_fraction_theta_full 0.998
_diffrn_measured_fraction_theta_max 0.998
_diffrn_measurement_device_type 'Nonius KappaCCD'
_diffrn_radiation_monochromator graphite
_diffrn_radiation_source 'rotating anode'
_diffrn_radiation_type MoK\a
_diffrn_radiation_wavelength 0.71073
_diffrn_reflns_av_R_equivalents 0.0346
_diffrn_reflns_av_sigmaI/netI 0.0347
_diffrn_reflns_limit_h_max 11
_diffrn_reflns_limit_h_min -11
_diffrn_reflns_limit_k_max 13
_diffrn_reflns_limit_k_min -13
_diffrn_reflns_limit_l_max 16
_diffrn_reflns_limit_l_min -16
_diffrn_reflns_number 17000
_diffrn_reflns_theta_full 27.50
_diffrn_reflns_theta_max 27.50
_diffrn_reflns_theta_min 1.68
_exptl_absorpt_coefficient_mu 5.883
_exptl_absorpt_correction_T_max 0.70
_exptl_absorpt_correction_T_min 0.29
_exptl_absorpt_correction_type multi-scan
_exptl_crystal_colour yellowish
_exptl_crystal_density_diffrn 1.713
_exptl_crystal_density_method 'not measured'
_exptl_crystal_description needle
_exptl_crystal_F_000 608
_exptl_crystal_size_max 0.42
_exptl_crystal_size_mid 0.18
_exptl_crystal_size_min 0.06
_refine_diff_density_max 1.511
_refine_diff_density_min -1.240
_refine_diff_density_rms 0.128
_refine_ls_extinction_method none
_refine_ls_goodness_of_fit_ref 1.085
_refine_ls_hydrogen_treatment constr
_refine_ls_matrix_type full
_refine_ls_number_parameters 302
_refine_ls_number_reflns 5481
_refine_ls_number_restraints 58
_refine_ls_restrained_S_all 1.088
_refine_ls_R_factor_all 0.0326
_refine_ls_R_factor_gt 0.0267
_refine_ls_shift/su_max 0.002
_refine_ls_shift/su_mean 0.000
_refine_ls_structure_factor_coef Fsqd
_refine_ls_weighting_details 'calc w=1/[\s^2^(Fo^2^)+(0.0321P)^2^+1.7708P] where P=(Fo^2^+2Fc^2^)/3'
_refine_ls_weighting_scheme calc
_refine_ls_wR_factor_gt 0.0641
_refine_ls_wR_factor_ref 0.0664
_reflns_number_gt 4953
_reflns_number_total 5481
_reflns_threshold_expression I>2\s(I)
_cod_data_source_file ic050697vsi20050504_091400_2.cif
_cod_data_source_block s3081a
_cod_database_code 4309599

loop_
_symmetry_equiv_pos_as_xyz
'x, y, z'
'-x, -y, -z'

loop_
_atom_site_label
_atom_site_type_symbol
_atom_site_fract_x
_atom_site_fract_y
_atom_site_fract_z
_atom_site_U_iso_or_equiv
_atom_site_adp_type
_atom_site_occupancy
_atom_site_symmetry_multiplicity
_atom_site_calc_flag
_atom_site_refinement_flags
_atom_site_disorder_assembly
_atom_site_disorder_group
Pt1 Pt 1.003863(15) 0.239949(13) 0.478491(12) 0.02138(6) Uani 1 1 d . . .
N11 N 1.0902(4) 0.1072(3) 0.3629(3) 0.0247(7) Uani 1 1 d . . .
N12 N 0.1725(5) -0.1574(5) -0.0230(4) 0.0478(10) Uani 1 1 d U . .
N21 N 1.2094(3) 0.3533(3) 0.5775(3) 0.0247(7) Uani 1 1 d . . .
N22 N 0.7115(6) 0.6858(4) 1.0567(4) 0.0494(10) Uani 1 1 d U . .
C11 C 0.8114(4) 0.1615(4) 0.3793(3) 0.0242(7) Uani 1 1 d U . .
C12 C 0.8206(4) 0.0478(4) 0.3095(3) 0.0239(7) Uani 1 1 d U . .
C13 C 0.6990(4) -0.0131(4) 0.2300(3) 0.0268(7) Uani 1 1 d U . .
H13 H 0.7097 -0.0905 0.1860 0.032 Uiso 1 1 calc R . .
C14 C 0.5587(4) 0.0388(4) 0.2134(3) 0.0275(7) Uani 1 1 d U . .
C15 C 0.5488(4) 0.1528(4) 0.2786(3) 0.0281(8) Uani 1 1 d U . .
H15 H 0.4563 0.1911 0.2673 0.034 Uiso 1 1 calc R . .
C16 C 0.6711(4) 0.2120(4) 0.3598(3) 0.0267(8) Uani 1 1 d U . .
H16 H 0.6595 0.2892 0.4037 0.032 Uiso 1 1 calc R . .
C17 C 0.9731(4) -0.0020(4) 0.3276(3) 0.0258(8) Uani 1 1 d . . .
H17A H 0.9853 -0.0561 0.3852 0.031 Uiso 1 1 calc R . .
H17B H 0.9844 -0.0537 0.2586 0.031 Uiso 1 1 calc R . .
C18 C 1.1016(5) 0.1635(4) 0.2648(3) 0.0302(9) Uani 1 1 d . . .
H18A H 1.1720 0.2392 0.2880 0.045 Uiso 1 1 calc R . .
H18B H 1.0024 0.1864 0.2283 0.045 Uiso 1 1 calc R . .
H18C H 1.1378 0.1020 0.2133 0.045 Uiso 1 1 calc R . .
C19 C 1.2352(4) 0.0557(4) 0.4073(4) 0.0315(9) Uani 1 1 d . . .
H19A H 1.2545 -0.0116 0.3519 0.047 Uiso 1 1 calc R . .
H19B H 1.2305 0.0216 0.4740 0.047 Uiso 1 1 calc R . .
H19C H 1.3165 0.1233 0.4255 0.047 Uiso 1 1 calc R . .
C21 C 0.9184(4) 0.3365(4) 0.5928(3) 0.0231(7) Uani 1 1 d U . .
C22 C 1.0127(4) 0.4407(4) 0.6616(3) 0.0236(7) Uani 1 1 d U . .
C23 C 0.9728(4) 0.5113(4) 0.7500(3) 0.0265(7) Uani 1 1 d U . .
H23 H 1.0382 0.5808 0.7933 0.032 Uiso 1 1 calc R . .
C24 C 0.8376(4) 0.4816(4) 0.7764(3) 0.0276(7) Uani 1 1 d U . .
C25 C 0.7469(5) 0.3773(4) 0.7119(3) 0.0289(8) Uani 1 1 d U . .
H25 H 0.6553 0.3539 0.7290 0.035 Uiso 1 1 calc R . .
C26 C 0.7868(4) 0.3070(4) 0.6237(3) 0.0267(8) Uani 1 1 d U . .
H26 H 0.7222 0.2359 0.5825 0.032 Uiso 1 1 calc R . .
C27 C 1.1543(4) 0.4722(4) 0.6287(3) 0.0263(8) Uani 1 1 d . . .
H27A H 1.2319 0.5139 0.6943 0.032 Uiso 1 1 calc R . .
H27B H 1.1350 0.5312 0.5751 0.032 Uiso 1 1 calc R . .
C28 C 1.2878(5) 0.2883(4) 0.6671(4) 0.0314(9) Uani 1 1 d . . .
H28A H 1.3248 0.2107 0.6351 0.047 Uiso 1 1 calc R . .
H28B H 1.2178 0.2673 0.7106 0.047 Uiso 1 1 calc R . .
H28C H 1.3727 0.3440 0.7149 0.047 Uiso 1 1 calc R . .
C29 C 1.3165(5) 0.3908(4) 0.5155(4) 0.0312(9) Uani 1 1 d . . .
H29A H 1.3936 0.4534 0.5639 0.047 Uiso 1 1 calc R . .
H29B H 1.2629 0.4275 0.4527 0.047 Uiso 1 1 calc R . .
H29C H 1.3641 0.3165 0.4887 0.047 Uiso 1 1 calc R . .
C110 C 0.4188(4) -0.0310(4) 0.1238(3) 0.0272(7) Uani 1 1 d U . .
C111 C 0.3190(5) 0.0345(5) 0.0711(4) 0.0351(8) Uani 1 1 d U . .
H111 H 0.3308 0.1242 0.0833 0.042 Uiso 1 1 calc R . .
C112 C 0.1939(5) -0.0324(5) -0.0043(4) 0.0406(9) Uani 1 1 d U . .
H112 H 0.1205 0.0140 -0.0441 0.049 Uiso 1 1 calc R . .
C113 C 0.2795(6) -0.2177(5) 0.0347(5) 0.0519(13) Uani 1 1 d U . .
H113 H 0.2674 -0.3073 0.0236 0.062 Uiso 1 1 calc R . .
C114 C 0.4071(5) -0.1577(5) 0.1098(4) 0.0428(11) Uani 1 1 d U . .
H114 H 0.4818 -0.2034 0.1491 0.051 Uiso 1 1 calc R . .
C210 C 0.7898(5) 0.5602(4) 0.8757(3) 0.0279(7) Uani 1 1 d U . .
C211 C 0.6471(6) 0.5637(5) 0.8752(5) 0.0494(12) Uani 1 1 d U . .
H211 H 0.5717 0.5228 0.8131 0.059 Uiso 1 1 calc R . .
C212 C 0.6086(7) 0.6285(6) 0.9673(5) 0.0576(14) Uani 1 1 d U . .
H212 H 0.5053 0.6322 0.9667 0.069 Uiso 1 1 calc R . .
C213 C 0.8523(6) 0.6806(5) 1.0513(4) 0.0460(11) Uani 1 1 d U . .
H213 H 0.9276 0.7219 1.1132 0.055 Uiso 1 1 calc R . .
C214 C 0.8990(6) 0.6195(5) 0.9622(4) 0.0399(10) Uani 1 1 d U . .
H214 H 1.0023 0.6191 0.9618 0.048 Uiso 1 1 calc R . .

loop_
_atom_site_aniso_label
_atom_site_aniso_U_11
_atom_site_aniso_U_22
_atom_site_aniso_U_33
_atom_site_aniso_U_23
_atom_site_aniso_U_13
_atom_site_aniso_U_12
Pt1 0.02128(8) 0.02252(9) 0.02064(8) 0.00473(5) 0.00503(5) 0.00189(5)
N11 0.0235(15) 0.0263(17) 0.0249(16) 0.0062(14) 0.0058(13) 0.0030(13)
N12 0.039(2) 0.054(2) 0.041(2) 0.0089(19) -0.0050(16) -0.0096(18)
N21 0.0228(15) 0.0276(18) 0.0242(16) 0.0092(14) 0.0038(13) 0.0012(13)
N22 0.068(2) 0.043(2) 0.040(2) -0.0002(18) 0.0210(18) 0.009(2)
C11 0.0239(16) 0.0262(19) 0.0229(18) 0.0036(13) 0.0069(14) 0.0025(14)
C12 0.0277(16) 0.0233(18) 0.0230(18) 0.0055(14) 0.0100(13) 0.0020(14)
C13 0.0338(17) 0.0234(19) 0.0242(18) 0.0030(14) 0.0099(14) 0.0013(14)
C14 0.0304(16) 0.0304(19) 0.0241(18) 0.0091(13) 0.0090(13) 0.0008(14)
C15 0.0221(16) 0.035(2) 0.029(2) 0.0062(14) 0.0084(13) 0.0042(14)
C16 0.0253(17) 0.027(2) 0.0291(19) 0.0039(15) 0.0096(14) 0.0031(14)
C17 0.0278(19) 0.0200(19) 0.030(2) 0.0033(16) 0.0080(16) 0.0018(15)
C18 0.034(2) 0.033(2) 0.027(2) 0.0072(17) 0.0123(17) 0.0054(17)
C19 0.0274(19) 0.034(2) 0.034(2) 0.0072(18) 0.0088(17) 0.0084(17)
C21 0.0231(16) 0.0231(18) 0.0223(18) 0.0055(13) 0.0024(13) 0.0025(13)
C22 0.0264(17) 0.0202(18) 0.0232(18) 0.0062(14) 0.0025(13) 0.0028(13)
C23 0.0312(17) 0.0201(18) 0.0255(18) 0.0029(14) 0.0022(14) 0.0006(14)
C24 0.0316(18) 0.0254(19) 0.0265(18) 0.0091(13) 0.0050(14) 0.0047(14)
C25 0.0297(18) 0.031(2) 0.0281(19) 0.0060(14) 0.0101(15) 0.0024(14)
C26 0.0259(17) 0.0242(19) 0.0296(19) 0.0040(14) 0.0068(15) 0.0012(14)
C27 0.0274(19) 0.024(2) 0.027(2) 0.0062(16) 0.0057(16) -0.0004(15)
C28 0.029(2) 0.032(2) 0.030(2) 0.0104(18) -0.0002(17) 0.0026(17)
C29 0.028(2) 0.032(2) 0.035(2) 0.0069(18) 0.0109(17) -0.0013(17)
C110 0.0317(16) 0.0270(17) 0.0317(19) 0.0059(14) 0.0245(13) 0.0033(13)
C111 0.034(2) 0.044(2) 0.027(2) 0.0083(17) 0.0084(14) -0.0039(15)
C112 0.037(2) 0.052(2) 0.033(2) 0.012(2) 0.0057(16) -0.0010(19)
C113 0.044(3) 0.041(2) 0.059(3) 0.004(2) -0.006(2) -0.0076(18)
C114 0.039(2) 0.0382(19) 0.044(3) 0.006(2) -0.0031(18) -0.0032(18)
C210 0.0357(17) 0.0230(19) 0.0249(17) 0.0132(13) 0.0023(13) -0.0038(15)
C211 0.0466(19) 0.050(3) 0.046(3) -0.011(2) 0.014(2) 0.002(2)
C212 0.058(3) 0.054(3) 0.058(3) -0.016(3) 0.024(2) 0.002(3)
C213 0.060(2) 0.041(3) 0.032(2) -0.0005(19) 0.005(2) 0.014(2)
C214 0.044(2) 0.037(3) 0.035(2) 0.0011(17) 0.0070(16) 0.0040(19)

loop_
_atom_type_symbol
_atom_type_description
_atom_type_scat_dispersion_real
_atom_type_scat_dispersion_imag
_atom_type_scat_source
C C 0.0033 0.0016 'International Tables Vol C Tables 4.2.6.8 and 6.1.1.4'
H H 0.0000 0.0000 'International Tables Vol C Tables 4.2.6.8 and 6.1.1.4'
N N 0.0061 0.0033 'International Tables Vol C Tables 4.2.6.8 and 6.1.1.4'
Pt Pt -1.7033 8.3905 'International Tables Vol C Tables 4.2.6.8 and 6.1.1.4'

loop_
_geom_angle_atom_site_label_1
_geom_angle_atom_site_label_2
_geom_angle_atom_site_label_3
_geom_angle
_geom_angle_site_symmetry_1
_geom_angle_site_symmetry_3
_geom_angle_publ_flag
C11 Pt1 C21 97.28(15) . . ?
C11 Pt1 N11 80.44(14) . . ?
C21 Pt1 N11 171.04(14) . . ?
C11 Pt1 N21 171.21(14) . . ?
C21 Pt1 N21 81.16(14) . . ?
N11 Pt1 N21 102.39(12) . . ?
C19 N11 C18 108.8(3) . . ?
C19 N11 C17 107.0(3) . . ?
C18 N11 C17 109.0(3) . . ?
C19 N11 Pt1 116.9(3) . . ?
C18 N11 Pt1 110.7(2) . . ?
C17 N11 Pt1 104.1(2) . . ?
C112 N12 C113 115.9(4) . . ?
C29 N21 C28 109.6(3) . . ?
C29 N21 C27 107.3(3) . . ?
C28 N21 C27 108.4(3) . . ?
C29 N21 Pt1 115.8(3) . . ?
C28 N21 Pt1 110.7(2) . . ?
C27 N21 Pt1 104.5(2) . . ?
C213 N22 C212 115.9(5) . . ?
C16 C11 C12 115.6(4) . . ?
C16 C11 Pt1 128.2(3) . . ?
C12 C11 Pt1 115.7(3) . . ?
C13 C12 C11 122.6(4) . . ?
C13 C12 C17 122.2(4) . . ?
C11 C12 C17 115.1(3) . . ?
C12 C13 C14 120.4(4) . . ?
C12 C13 H13 119.8 . . ?
C14 C13 H13 119.8 . . ?
C15 C14 C13 117.7(4) . . ?
C15 C14 C110 121.5(3) . . ?
C13 C14 C110 120.8(4) . . ?
C16 C15 C14 121.3(4) . . ?
C16 C15 H15 119.3 . . ?
C14 C15 H15 119.3 . . ?
C15 C16 C11 122.1(4) . . ?
C15 C16 H16 118.9 . . ?
C11 C16 H16 118.9 . . ?
N11 C17 C12 108.9(3) . . ?
N11 C17 H17A 109.9 . . ?
C12 C17 H17A 109.9 . . ?
N11 C17 H17B 109.9 . . ?
C12 C17 H17B 109.9 . . ?
H17A C17 H17B 108.3 . . ?
N11 C18 H18A 109.5 . . ?
N11 C18 H18B 109.5 . . ?
H18A C18 H18B 109.5 . . ?
N11 C18 H18C 109.5 . . ?
H18A C18 H18C 109.5 . . ?
H18B C18 H18C 109.5 . . ?
N11 C19 H19A 109.5 . . ?
N11 C19 H19B 109.5 . . ?
H19A C19 H19B 109.5 . . ?
N11 C19 H19C 109.5 . . ?
H19A C19 H19C 109.5 . . ?
H19B C19 H19C 109.5 . . ?
C26 C21 C22 115.4(4) . . ?
C26 C21 Pt1 128.5(3) . . ?
C22 C21 Pt1 115.6(3) . . ?
C23 C22 C21 122.1(4) . . ?
C23 C22 C27 122.4(4) . . ?
C21 C22 C27 115.4(3) . . ?
C22 C23 C24 120.9(4) . . ?
C22 C23 H23 119.5 . . ?
C24 C23 H23 119.5 . . ?
C25 C24 C23 117.4(4) . . ?
C25 C24 C210 120.8(4) . . ?
C23 C24 C210 121.8(4) . . ?
C26 C25 C24 121.6(4) . . ?
C26 C25 H25 119.2 . . ?
C24 C25 H25 119.2 . . ?
C25 C26 C21 122.4(4) . . ?
C25 C26 H26 118.8 . . ?
C21 C26 H26 118.8 . . ?
C22 C27 N21 109.6(3) . . ?
C22 C27 H27A 109.7 . . ?
N21 C27 H27A 109.7 . . ?
C22 C27 H27B 109.7 . . ?
N21 C27 H27B 109.7 . . ?
H27A C27 H27B 108.2 . . ?
N21 C28 H28A 109.5 . . ?
N21 C28 H28B 109.5 . . ?
H28A C28 H28B 109.5 . . ?
N21 C28 H28C 109.5 . . ?
H28A C28 H28C 109.5 . . ?
H28B C28 H28C 109.5 . . ?
N21 C29 H29A 109.5 . . ?
N21 C29 H29B 109.5 . . ?
H29A C29 H29B 109.5 . . ?
N21 C29 H29C 109.5 . . ?
H29A C29 H29C 109.5 . . ?
H29B C29 H29C 109.5 . . ?
C111 C110 C114 123.7(4) . . ?
C111 C110 C14 119.7(4) . . ?
C114 C110 C14 116.5(4) . . ?
C110 C111 C112 117.3(5) . . ?
C110 C111 H111 121.4 . . ?
C112 C111 H111 121.4 . . ?
N12 C112 C111 123.2(5) . . ?
N12 C112 H112 118.4 . . ?
C111 C112 H112 118.4 . . ?
N12 C113 C114 124.0(5) . . ?
N12 C113 H113 118.0 . . ?
C114 C113 H113 118.0 . . ?
C110 C114 C113 115.9(5) . . ?
C110 C114 H114 122.0 . . ?
C113 C114 H114 122.0 . . ?
C211 C210 C214 121.8(5) . . ?
C211 C210 C24 120.0(4) . . ?
C214 C210 C24 118.3(4) . . ?
C210 C211 C212 118.6(5) . . ?
C210 C211 H211 120.7 . . ?
C212 C211 H211 120.7 . . ?
N22 C212 C211 122.5(5) . . ?
N22 C212 H212 118.8 . . ?
C211 C212 H212 118.8 . . ?
N22 C213 C214 124.9(5) . . ?
N22 C213 H213 117.6 . . ?
C214 C213 H213 117.6 . . ?
C210 C214 C213 116.4(5) . . ?
C210 C214 H214 121.8 . . ?
C213 C214 H214 121.8 . . ?

loop_
_geom_bond_atom_site_label_1
_geom_bond_atom_site_label_2
_geom_bond_distance
_geom_bond_site_symmetry_2
_geom_bond_publ_flag
Pt1 C11 1.980(4) . ?
Pt1 C21 1.981(4) . ?
Pt1 N11 2.191(3) . ?
Pt1 N21 2.202(3) . ?
N11 C19 1.484(5) . ?
N11 C18 1.487(5) . ?
N11 C17 1.498(5) . ?
N12 C112 1.327(7) . ?
N12 C113 1.336(7) . ?
N21 C29 1.474(5) . ?
N21 C28 1.482(5) . ?
N21 C27 1.504(5) . ?
N22 C213 1.315(7) . ?
N22 C212 1.336(7) . ?
C11 C16 1.403(5) . ?
C11 C12 1.411(6) . ?
C12 C13 1.378(6) . ?
C12 C17 1.501(5) . ?
C13 C14 1.409(5) . ?
C13 H13 0.9500 . ?
C14 C15 1.387(6) . ?
C14 C110 1.573(6) . ?
C15 C16 1.385(6) . ?
C15 H15 0.9500 . ?
C16 H16 0.9500 . ?
C17 H17A 0.9900 . ?
C17 H17B 0.9900 . ?
C18 H18A 0.9800 . ?
C18 H18B 0.9800 . ?
C18 H18C 0.9800 . ?
C19 H19A 0.9800 . ?
C19 H19B 0.9800 . ?
C19 H19C 0.9800 . ?
C21 C26 1.395(5) . ?
C21 C22 1.424(5) . ?
C22 C23 1.384(6) . ?
C22 C27 1.497(5) . ?
C23 C24 1.397(6) . ?
C23 H23 0.9500 . ?
C24 C25 1.392(6) . ?
C24 C210 1.565(6) . ?
C25 C26 1.380(6) . ?
C25 H25 0.9500 . ?
C26 H26 0.9500 . ?
C27 H27A 0.9900 . ?
C27 H27B 0.9900 . ?
C28 H28A 0.9800 . ?
C28 H28B 0.9800 . ?
C28 H28C 0.9800 . ?
C29 H29A 0.9800 . ?
C29 H29B 0.9800 . ?
C29 H29C 0.9800 . ?
C110 C111 1.302(6) . ?
C110 C114 1.344(6) . ?
C111 C112 1.398(6) . ?
C111 H111 0.9500 . ?
C112 H112 0.9500 . ?
C113 C114 1.385(7) . ?
C113 H113 0.9500 . ?
C114 H114 0.9500 . ?
C210 C211 1.312(7) . ?
C210 C214 1.352(6) . ?
C211 C212 1.391(7) . ?
C211 H211 0.9500 . ?
C212 H212 0.9500 . ?
C213 C214 1.382(7) . ?
C213 H213 0.9500 . ?
C214 H214 0.9500 . ?

loop_
_geom_torsion_atom_site_label_1
_geom_torsion_atom_site_label_2
_geom_torsion_atom_site_label_3
_geom_torsion_atom_site_label_4
_geom_torsion
_geom_torsion_site_symmetry_1
_geom_torsion_site_symmetry_2
_geom_torsion_site_symmetry_3
_geom_torsion_site_symmetry_4
_geom_torsion_publ_flag
C11 Pt1 N11 C19 -149.1(3) . . . . ?
N21 Pt1 N11 C19 39.3(3) . . . . ?
C11 Pt1 N11 C18 85.6(3) . . . . ?
N21 Pt1 N11 C18 -86.0(3) . . . . ?
C11 Pt1 N11 C17 -31.4(2) . . . . ?
N21 Pt1 N11 C17 157.1(2) . . . . ?
C21 Pt1 N21 C29 -146.0(3) . . . . ?
N11 Pt1 N21 C29 42.3(3) . . . . ?
C21 Pt1 N21 C28 88.4(3) . . . . ?
N11 Pt1 N21 C28 -83.2(3) . . . . ?
C21 Pt1 N21 C27 -28.2(2) . . . . ?
N11 Pt1 N21 C27 160.2(2) . . . . ?
C21 Pt1 C11 C16 32.8(4) . . . . ?
N11 Pt1 C11 C16 -155.9(4) . . . . ?
C21 Pt1 C11 C12 -155.8(3) . . . . ?
N11 Pt1 C11 C12 15.4(3) . . . . ?
C16 C11 C12 C13 -2.4(6) . . . . ?
Pt1 C11 C12 C13 -174.9(3) . . . . ?
C16 C11 C12 C17 177.3(3) . . . . ?
Pt1 C11 C12 C17 4.8(5) . . . . ?
C11 C12 C13 C14 1.5(6) . . . . ?
C17 C12 C13 C14 -178.1(4) . . . . ?
C12 C13 C14 C15 0.8(6) . . . . ?
C12 C13 C14 C110 -179.2(3) . . . . ?
C13 C14 C15 C16 -2.1(6) . . . . ?
C110 C14 C15 C16 177.9(4) . . . . ?
C14 C15 C16 C11 1.2(6) . . . . ?
C12 C11 C16 C15 1.1(6) . . . . ?
Pt1 C11 C16 C15 172.4(3) . . . . ?
C19 N11 C17 C12 165.7(3) . . . . ?
C18 N11 C17 C12 -76.9(4) . . . . ?
Pt1 N11 C17 C12 41.2(3) . . . . ?
C13 C12 C17 N11 146.7(4) . . . . ?
C11 C12 C17 N11 -32.9(5) . . . . ?
C11 Pt1 C21 C26 29.8(4) . . . . ?
N21 Pt1 C21 C26 -159.0(4) . . . . ?
C11 Pt1 C21 C22 -159.0(3) . . . . ?
N21 Pt1 C21 C22 12.2(3) . . . . ?
C26 C21 C22 C23 -2.9(5) . . . . ?
Pt1 C21 C22 C23 -175.2(3) . . . . ?
C26 C21 C22 C27 179.8(3) . . . . ?
Pt1 C21 C22 C27 7.4(4) . . . . ?
C21 C22 C23 C24 0.9(6) . . . . ?
C27 C22 C23 C24 178.0(4) . . . . ?
C22 C23 C24 C25 1.3(6) . . . . ?
C22 C23 C24 C210 -179.8(3) . . . . ?
C23 C24 C25 C26 -1.3(6) . . . . ?
C210 C24 C25 C26 179.8(4) . . . . ?
C24 C25 C26 C21 -0.9(6) . . . . ?
C22 C21 C26 C25 2.9(6) . . . . ?
Pt1 C21 C26 C25 174.0(3) . . . . ?
C23 C22 C27 N21 149.9(4) . . . . ?
C21 C22 C27 N21 -32.7(4) . . . . ?
C29 N21 C27 C22 162.2(3) . . . . ?
C28 N21 C27 C22 -79.5(4) . . . . ?
Pt1 N21 C27 C22 38.7(3) . . . . ?
C15 C14 C110 C111 33.5(6) . . . . ?
C13 C14 C110 C111 -146.6(4) . . . . ?
C15 C14 C110 C114 -143.8(4) . . . . ?
C13 C14 C110 C114 36.1(5) . . . . ?
C114 C110 C111 C112 -0.3(7) . . . . ?
C14 C110 C111 C112 -177.4(4) . . . . ?
C113 N12 C112 C111 -0.4(8) . . . . ?
C110 C111 C112 N12 0.7(7) . . . . ?
C112 N12 C113 C114 -0.3(9) . . . . ?
C111 C110 C114 C113 -0.3(7) . . . . ?
C14 C110 C114 C113 176.9(4) . . . . ?
N12 C113 C114 C110 0.7(9) . . . . ?
C25 C24 C210 C211 -26.9(6) . . . . ?
C23 C24 C210 C211 154.2(5) . . . . ?
C25 C24 C210 C214 150.8(4) . . . . ?
C23 C24 C210 C214 -28.1(6) . . . . ?
C214 C210 C211 C212 -1.2(8) . . . . ?
C24 C210 C211 C212 176.4(5) . . . . ?
C213 N22 C212 C211 2.0(9) . . . . ?
C210 C211 C212 N22 -0.9(10) . . . . ?
C212 N22 C213 C214 -1.1(8) . . . . ?
C211 C210 C214 C213 1.9(7) . . . . ?
C24 C210 C214 C213 -175.7(4) . . . . ?
N22 C213 C214 C210 -0.7(8) . . . . ?
